data_7218324
loop_
_publ_author_name
'Aaker\"oy, Christer B.'
'Welideniya, Dhanushi'
'Desper, John'
'Moore, Curtis'

_publ_section_title
;
 Halogen-bond driven co-crystallization of potential anti-cancer
 compounds: a structural study
;
_journal_issue 44
_journal_name_full CrystEngComm
_journal_page_first 10203
_journal_paper_doi 10.1039/C4CE01614A
_journal_volume 16
_journal_year 2014
_chemical_formula_moiety
;
(C18 H22 N4 O2) (C6 F12 I2)
;
_chemical_formula_sum 'C24 H22 F12 I2 N4 O2'
_chemical_formula_weight 880.26
_chemical_name_systematic
;
DW-8-9 (3-pyridyl)-CONH-(CH2)6-NHCO-(3-pyridyl), I-(CF2)6-I
;
_space_group_IT_number 29
_symmetry_cell_setting orthorhombic
_symmetry_space_group_name_Hall 'P 2c -2ac'
_symmetry_space_group_name_H-M 'P c a 21'
_atom_sites_solution_hydrogens geom
_atom_sites_solution_primary direct
_atom_sites_solution_secondary difmap
_audit_creation_method SHELXL-97
_cell_angle_alpha 90.00
_cell_angle_beta 90.00
_cell_angle_gamma 90.00
_cell_formula_units_Z 4
_cell_length_a 64.445(6)
_cell_length_b 4.9349(4)
_cell_length_c 9.1473(8)
_cell_measurement_reflns_used 9890
_cell_measurement_temperature 120(2)
_cell_measurement_theta_max 31.18
_cell_measurement_theta_min 2.31
_cell_volume 2909.1(4)
_computing_cell_refinement 'Bruker SAINT'
_computing_data_collection 'Bruker APEX2'
_computing_data_reduction 'Bruker SAINT'
_computing_molecular_graphics 'Bruker SHELXTL'
_computing_publication_material 'Bruker SHELXTL'
_computing_structure_refinement 'SHELXL-97 (Sheldrick, 2008)'
_computing_structure_solution 'SHELXS-97 (Sheldrick, 2008)'
_diffrn_ambient_temperature 120(2)
_diffrn_measured_fraction_theta_full 0.962
_diffrn_measured_fraction_theta_max 0.899
_diffrn_measurement_device_type 'Bruker APEX-II CCD'
_diffrn_measurement_method '\f and \w scans'
_diffrn_radiation_monochromator graphite
_diffrn_radiation_source 'fine-focus sealed tube'
_diffrn_radiation_type MoK\a
_diffrn_radiation_wavelength 0.71073
_diffrn_reflns_av_R_equivalents 0.0362
_diffrn_reflns_av_sigmaI/netI 0.0450
_diffrn_reflns_limit_h_max 85
_diffrn_reflns_limit_h_min -86
_diffrn_reflns_limit_k_max 6
_diffrn_reflns_limit_k_min -7
_diffrn_reflns_limit_l_max 13
_diffrn_reflns_limit_l_min -13
_diffrn_reflns_number 24753
_diffrn_reflns_theta_full 30.00
_diffrn_reflns_theta_max 32.03
_diffrn_reflns_theta_min 1.90
_exptl_absorpt_coefficient_mu 2.270
_exptl_absorpt_correction_T_max 0.7463
_exptl_absorpt_correction_T_min 0.6598
_exptl_absorpt_correction_type multi-scan
_exptl_absorpt_process_details SADABS
_exptl_crystal_colour colourless
_exptl_crystal_density_diffrn 2.010
_exptl_crystal_density_method 'not measured'
_exptl_crystal_description plate
_exptl_crystal_F_000 1696
_exptl_crystal_size_max 0.32
_exptl_crystal_size_mid 0.12
_exptl_crystal_size_min 0.06
_refine_diff_density_max 0.642
_refine_diff_density_min -0.840
_refine_diff_density_rms 0.113
_refine_ls_extinction_method none
_refine_ls_goodness_of_fit_ref 1.048
_refine_ls_hydrogen_treatment constr
_refine_ls_matrix_type full
_refine_ls_number_parameters 398
_refine_ls_number_reflns 8238
_refine_ls_number_restraints 1
_refine_ls_restrained_S_all 1.047
_refine_ls_R_factor_all 0.0496
_refine_ls_R_factor_gt 0.0367
_refine_ls_shift/su_max 0.003
_refine_ls_shift/su_mean 0.000
_refine_ls_structure_factor_coef Fsqd
_refine_ls_weighting_details 'calc w=1/[\s^2^(Fo^2^)+(0.0700P)^2^+0.0000P] where P=(Fo^2^+2Fc^2^)/3'
_refine_ls_weighting_scheme calc
_refine_ls_wR_factor_gt 0.1060
_refine_ls_wR_factor_ref 0.1164
_reflns_number_gt 6834
_reflns_number_total 8238
_reflns_threshold_expression >2sigma(I)
_cod_data_source_file c4ce01614a2.cif
_cod_data_source_block A6D6
_cod_depositor_comments
;
The following automatic conversions were performed:

'_symmetry_cell_setting' value 'Orthorhombic' changed to
'orthorhombic' according to
/usr/data/users/saulius/crontab/automatic-downloads/rss-feeds/RSC/lib/dictionaries/cif_core.dic
dictionary named 'cif_core.dic' version 2.4.2 from 2011-04-26.

Automatic conversion script
Id: cif_fix_values 2827 2014-09-09 07:05:25Z andrius 

 Adding full bibliography for 7218320--7218332.cif.
;
_cod_original_sg_symbol_H-M Pca2(1)
_cod_database_code 7218324

loop_
_symmetry_equiv_pos_as_xyz
'x, y, z'
'-x, -y, z+1/2'
'x+1/2, -y, z'
'-x+1/2, y, z+1/2'

loop_
_atom_site_label
_atom_site_type_symbol
_atom_site_fract_x
_atom_site_fract_y
_atom_site_fract_z
_atom_site_U_iso_or_equiv
_atom_site_adp_type
_atom_site_occupancy
_atom_site_symmetry_multiplicity
_atom_site_calc_flag
_atom_site_refinement_flags
N11 N 0.26067(7) 0.6603(11) 0.5358(6) 0.0395(12) Uani 1 1 d .
C12 C 0.24302(9) 0.7313(13) 0.5976(7) 0.0359(13) Uani 1 1 d .
H12 H 0.2432 0.8824 0.6619 0.043 Uiso 1 1 calc R
C13 C 0.22431(7) 0.6022(10) 0.5756(5) 0.0220(9) Uani 1 1 d .
C14 C 0.22387(8) 0.3948(12) 0.4777(6) 0.0345(12) Uani 1 1 d .
H14 H 0.2113 0.3025 0.4569 0.041 Uiso 1 1 calc R
C15 C 0.24223(11) 0.3207(14) 0.4088(8) 0.0457(17) Uani 1 1 d .
H15 H 0.2423 0.1788 0.3386 0.055 Uiso 1 1 calc R
C16 C 0.26022(9) 0.4528(14) 0.4423(6) 0.0377(14) Uani 1 1 d .
H16 H 0.2728 0.3953 0.3977 0.045 Uiso 1 1 calc R
C17 C 0.20547(7) 0.6978(10) 0.6579(7) 0.0246(9) Uani 1 1 d .
N17 N 0.19227(6) 0.5054(8) 0.6972(5) 0.0258(9) Uani 1 1 d .
H17 H 0.1954 0.3362 0.6762 0.031 Uiso 1 1 calc R
O17 O 0.20349(6) 0.9401(9) 0.6872(5) 0.0378(11) Uani 1 1 d .
N21 N -0.00901(7) 0.1496(9) 0.9551(5) 0.0266(9) Uani 1 1 d .
C22 C 0.00857(7) 0.0997(10) 0.8832(5) 0.0214(9) Uani 1 1 d .
H22 H 0.0087 -0.0486 0.8170 0.026 Uiso 1 1 calc R
C23 C 0.02663(7) 0.2497(10) 0.8986(5) 0.0200(9) Uani 1 1 d .
C24 C 0.02656(8) 0.4615(10) 0.9972(6) 0.0253(10) Uani 1 1 d .
H24 H 0.0386 0.5700 1.0111 0.030 Uiso 1 1 calc R
C25 C 0.00856(9) 0.5123(11) 1.0755(6) 0.0286(12) Uani 1 1 d .
H25 H 0.0082 0.6532 1.1462 0.034 Uiso 1 1 calc R
C26 C -0.00878(8) 0.3571(11) 1.0500(6) 0.0302(11) Uani 1 1 d .
H26 H -0.0212 0.3986 1.1018 0.036 Uiso 1 1 calc R
C27 C 0.04510(7) 0.1745(9) 0.8100(6) 0.0200(8) Uani 1 1 d .
N27 N 0.05737(6) 0.3781(8) 0.7691(4) 0.0213(8) Uani 1 1 d .
H27 H 0.0537 0.5436 0.7937 0.026 Uiso 1 1 calc R
O27 O 0.04785(5) -0.0635(7) 0.7716(4) 0.0261(8) Uani 1 1 d .
C31 C 0.17285(8) 0.5585(12) 0.7735(6) 0.0311(11) Uani 1 1 d .
H31A H 0.1713 0.7564 0.7876 0.037 Uiso 1 1 calc R
H31B H 0.1733 0.4728 0.8713 0.037 Uiso 1 1 calc R
C32 C 0.15441(7) 0.4518(11) 0.6910(5) 0.0257(10) Uani 1 1 d .
H32A H 0.1560 0.2538 0.6775 0.031 Uiso 1 1 calc R
H32B H 0.1540 0.5366 0.5930 0.031 Uiso 1 1 calc R
C33 C 0.13401(8) 0.5086(12) 0.7701(6) 0.0314(12) Uani 1 1 d .
H33A H 0.1345 0.4233 0.8680 0.038 Uiso 1 1 calc R
H33B H 0.1326 0.7066 0.7842 0.038 Uiso 1 1 calc R
C34 C 0.11522(7) 0.4045(12) 0.6889(5) 0.0293(11) Uani 1 1 d .
H34A H 0.1170 0.2079 0.6711 0.035 Uiso 1 1 calc R
H34B H 0.1145 0.4955 0.5927 0.035 Uiso 1 1 calc R
C35 C 0.09490(8) 0.4497(12) 0.7696(6) 0.0292(11) Uani 1 1 d .
H35A H 0.0956 0.3580 0.8658 0.035 Uiso 1 1 calc R
H35B H 0.0931 0.6461 0.7875 0.035 Uiso 1 1 calc R
C36 C 0.07648(7) 0.3448(10) 0.6864(5) 0.0238(10) Uani 1 1 d .
H36A H 0.0753 0.4434 0.5925 0.029 Uiso 1 1 calc R
H36B H 0.0786 0.1504 0.6643 0.029 Uiso 1 1 calc R
C41 C 0.32484(8) 0.9874(10) 0.7695(6) 0.0267(11) Uani 1 1 d .
I1 I 0.297784(4) 0.85611(7) 0.65099(4) 0.03197(9) Uani 1 1 d .
F41A F 0.32331(5) 1.2498(6) 0.8021(4) 0.0404(8) Uani 1 1 d .
F41B F 0.32583(5) 0.8530(8) 0.8968(4) 0.0377(8) Uani 1 1 d .
C42 C 0.34517(7) 0.9359(9) 0.6866(5) 0.0209(9) Uani 1 1 d .
F42A F 0.34527(5) 1.0955(6) 0.5672(3) 0.0295(6) Uani 1 1 d .
F42B F 0.34566(4) 0.6787(5) 0.6424(4) 0.0282(6) Uani 1 1 d .
C43 C 0.36532(8) 0.9952(9) 0.7751(5) 0.0196(9) Uani 1 1 d .
F43A F 0.36322(5) 1.2306(6) 0.8457(3) 0.0324(7) Uani 1 1 d .
F43B F 0.36733(5) 0.7968(7) 0.8748(3) 0.0304(7) Uani 1 1 d .
C44 C 0.38536(7) 1.0069(9) 0.6815(5) 0.0207(9) Uani 1 1 d .
F44A F 0.38537(5) 1.2476(6) 0.6127(3) 0.0321(7) Uani 1 1 d .
F44B F 0.38491(5) 0.8121(7) 0.5809(3) 0.0328(7) Uani 1 1 d .
C45 C 0.40561(8) 0.9806(9) 0.7713(5) 0.0213(9) Uani 1 1 d .
F45A F 0.40415(5) 1.1490(7) 0.8859(3) 0.0282(7) Uani 1 1 d .
F45B F 0.40693(4) 0.7267(5) 0.8201(4) 0.0284(6) Uani 1 1 d .
C46 C 0.42577(8) 1.0486(10) 0.6901(5) 0.0231(9) Uani 1 1 d .
I2 I 0.452944(4) 0.97912(6) 0.82126(4) 0.02616(9) Uani 1 1 d .
F46A F 0.42538(4) 1.3074(6) 0.6451(4) 0.0332(6) Uani 1 1 d .
F46B F 0.42663(5) 0.8954(7) 0.5675(3) 0.0315(7) Uani 1 1 d .

loop_
_atom_site_aniso_label
_atom_site_aniso_U_11
_atom_site_aniso_U_22
_atom_site_aniso_U_33
_atom_site_aniso_U_23
_atom_site_aniso_U_13
_atom_site_aniso_U_12
N11 0.020(2) 0.053(3) 0.046(3) 0.000(3) -0.001(2) -0.010(2)
C12 0.023(3) 0.042(3) 0.043(3) -0.011(3) 0.000(2) -0.007(2)
C13 0.016(2) 0.026(2) 0.024(2) 0.0041(19) -0.0044(17) -0.0020(18)
C14 0.019(2) 0.047(3) 0.038(3) -0.011(3) 0.005(2) -0.008(2)
C15 0.038(3) 0.056(4) 0.043(3) -0.024(3) 0.013(3) -0.009(3)
C16 0.026(3) 0.055(4) 0.032(3) 0.008(3) 0.010(2) 0.001(3)
C17 0.020(2) 0.0211(19) 0.032(2) 0.000(2) -0.003(2) 0.0008(16)
N17 0.016(2) 0.024(2) 0.037(2) -0.0002(16) 0.0018(17) -0.0039(15)
O17 0.041(3) 0.0201(16) 0.052(3) -0.004(2) 0.0088(18) -0.0004(16)
N21 0.0132(19) 0.035(2) 0.031(2) 0.0023(18) -0.0023(16) -0.0046(18)
C22 0.017(2) 0.022(2) 0.025(2) 0.0008(19) -0.0019(18) 0.0003(19)
C23 0.016(2) 0.024(2) 0.0195(18) 0.0033(18) 0.0004(16) 0.0001(19)
C24 0.020(2) 0.029(2) 0.027(2) -0.002(2) 0.002(2) -0.003(2)
C25 0.026(3) 0.036(3) 0.024(2) -0.006(2) 0.007(2) 0.000(2)
C26 0.018(2) 0.042(3) 0.031(2) 0.006(2) 0.004(2) 0.004(2)
C27 0.0129(19) 0.0203(18) 0.027(2) -0.004(2) -0.0007(18) -0.0004(15)
N27 0.0172(19) 0.0176(17) 0.0290(19) -0.0029(15) 0.0046(15) 0.0008(15)
O27 0.025(2) 0.0153(14) 0.0377(19) -0.0012(15) 0.0028(14) 0.0018(13)
C31 0.016(2) 0.042(3) 0.036(3) -0.015(2) -0.0007(19) 0.000(2)
C32 0.015(2) 0.036(2) 0.027(2) -0.001(2) 0.0045(17) 0.000(2)
C33 0.014(2) 0.051(3) 0.030(2) -0.002(2) 0.0007(18) -0.002(2)
C34 0.019(2) 0.045(3) 0.025(2) -0.001(2) 0.0033(17) -0.002(2)
C35 0.019(2) 0.043(3) 0.025(2) 0.003(2) 0.0043(18) 0.001(2)
C36 0.015(2) 0.029(2) 0.028(2) -0.0051(19) 0.0028(16) -0.0003(18)
C41 0.021(3) 0.025(2) 0.035(2) -0.003(2) 0.002(2) -0.0020(19)
I1 0.01445(14) 0.04152(19) 0.03995(17) -0.00002(19) -0.00025(15) -0.00160(13)
F41A 0.0240(15) 0.0334(16) 0.064(2) -0.0113(18) 0.0042(16) 0.0038(13)
F41B 0.0229(16) 0.061(2) 0.0293(15) 0.0077(15) 0.0048(12) -0.0002(16)
C42 0.019(2) 0.0191(19) 0.024(2) 0.0029(18) 0.0000(17) -0.0044(18)
F42A 0.0186(14) 0.0434(17) 0.0266(14) 0.0091(14) -0.0027(11) -0.0045(13)
F42B 0.0192(12) 0.0237(13) 0.0418(15) -0.0088(14) 0.0000(15) -0.0020(11)
C43 0.018(2) 0.019(2) 0.0220(19) -0.0012(17) -0.0017(16) 0.0029(17)
F43A 0.0215(14) 0.0360(16) 0.0397(18) -0.0160(14) 0.0000(13) 0.0024(13)
F43B 0.0209(15) 0.0415(17) 0.0288(14) 0.0127(13) 0.0004(11) -0.0004(13)
C44 0.015(2) 0.027(2) 0.019(2) -0.0025(17) -0.0021(16) -0.0013(17)
F44A 0.0242(15) 0.0316(15) 0.0404(17) 0.0170(14) -0.0039(12) -0.0005(13)
F44B 0.0212(15) 0.0440(18) 0.0333(15) -0.0205(14) 0.0006(12) -0.0045(14)
C45 0.023(2) 0.021(2) 0.0194(18) 0.0031(17) -0.0035(17) 0.0029(18)
F45A 0.0219(15) 0.0383(17) 0.0245(13) -0.0099(12) -0.0020(11) 0.0009(13)
F45B 0.0218(13) 0.0249(12) 0.0384(14) 0.0108(15) 0.0004(14) 0.0034(11)
C46 0.019(2) 0.023(2) 0.028(2) -0.0019(19) 0.0005(18) 0.0049(19)
I2 0.01467(14) 0.03398(16) 0.02984(14) -0.00099(16) -0.00049(15) 0.00242(12)
F46A 0.0225(13) 0.0300(14) 0.0471(16) 0.0113(16) -0.0032(16) -0.0007(12)
F46B 0.0213(15) 0.0476(18) 0.0257(14) -0.0070(14) 0.0035(12) 0.0028(14)

loop_
_atom_type_symbol
_atom_type_description
_atom_type_scat_dispersion_real
_atom_type_scat_dispersion_imag
_atom_type_scat_source
C C 0.0033 0.0016 'International Tables Vol C Tables 4.2.6.8 and 6.1.1.4'
H H 0.0000 0.0000 'International Tables Vol C Tables 4.2.6.8 and 6.1.1.4'
N N 0.0061 0.0033 'International Tables Vol C Tables 4.2.6.8 and 6.1.1.4'
O O 0.0106 0.0060 'International Tables Vol C Tables 4.2.6.8 and 6.1.1.4'
F F 0.0171 0.0103 'International Tables Vol C Tables 4.2.6.8 and 6.1.1.4'
I I -0.4742 1.8119 'International Tables Vol C Tables 4.2.6.8 and 6.1.1.4'

loop_
_geom_angle_atom_site_label_1
_geom_angle_atom_site_label_2
_geom_angle_atom_site_label_3
_geom_angle
_geom_angle_site_symmetry_3
C12 N11 C16 117.4(5) .
C12 N11 I1 119.1(4) .
C16 N11 I1 121.8(4) .
N11 C12 C13 124.7(5) .
N11 C12 H12 117.6 .
C13 C12 H12 117.6 .
C14 C13 C12 117.5(5) .
C14 C13 C17 123.2(5) .
C12 C13 C17 119.2(4) .
C13 C14 C15 118.6(5) .
C13 C14 H14 120.7 .
C15 C14 H14 120.7 .
C16 C15 C14 119.7(6) .
C16 C15 H15 120.1 .
C14 C15 H15 120.1 .
N11 C16 C15 121.9(6) .
N11 C16 H16 119.0 .
C15 C16 H16 119.0 .
O17 C17 N17 124.8(5) .
O17 C17 C13 119.7(5) .
N17 C17 C13 115.4(4) .
C17 N17 C31 123.5(4) .
C17 N17 H17 118.2 .
C31 N17 H17 118.2 .
C22 N21 C26 116.8(4) .
N21 C22 C23 124.4(5) .
N21 C22 H22 117.8 .
C23 C22 H22 117.8 .
C24 C23 C22 117.9(4) .
C24 C23 C27 123.2(4) .
C22 C23 C27 118.9(4) .
C23 C24 C25 118.5(5) .
C23 C24 H24 120.8 .
C25 C24 H24 120.8 .
C26 C25 C24 119.5(5) .
C26 C25 H25 120.3 .
C24 C25 H25 120.3 .
N21 C26 C25 122.9(5) .
N21 C26 H26 118.5 .
C25 C26 H26 118.5 .
O27 C27 N27 123.4(5) .
O27 C27 C23 120.4(4) .
N27 C27 C23 116.1(4) .
C27 N27 C36 124.3(4) .
C27 N27 H27 117.9 .
C36 N27 H27 117.9 .
N17 C31 C32 112.0(4) .
N17 C31 H31A 109.2 .
C32 C31 H31A 109.2 .
N17 C31 H31B 109.2 .
C32 C31 H31B 109.2 .
H31A C31 H31B 107.9 .
C31 C32 C33 112.2(4) .
C31 C32 H32A 109.2 .
C33 C32 H32A 109.2 .
C31 C32 H32B 109.2 .
C33 C32 H32B 109.2 .
H32A C32 H32B 107.9 .
C34 C33 C32 113.3(4) .
C34 C33 H33A 108.9 .
C32 C33 H33A 108.9 .
C34 C33 H33B 108.9 .
C32 C33 H33B 108.9 .
H33A C33 H33B 107.7 .
C33 C34 C35 113.7(4) .
C33 C34 H34A 108.8 .
C35 C34 H34A 108.8 .
C33 C34 H34B 108.8 .
C35 C34 H34B 108.8 .
H34A C34 H34B 107.7 .
C36 C35 C34 112.6(4) .
C36 C35 H35A 109.1 .
C34 C35 H35A 109.1 .
C36 C35 H35B 109.1 .
C34 C35 H35B 109.1 .
H35A C35 H35B 107.8 .
N27 C36 C35 111.5(4) .
N27 C36 H36A 109.3 .
C35 C36 H36A 109.3 .
N27 C36 H36B 109.3 .
C35 C36 H36B 109.3 .
H36A C36 H36B 108.0 .
F41A C41 F41B 106.9(4) .
F41A C41 C42 109.6(4) .
F41B C41 C42 107.8(4) .
F41A C41 I1 110.2(3) .
F41B C41 I1 109.1(3) .
C42 C41 I1 113.1(3) .
C41 I1 N11 171.84(18) .
F42B C42 F42A 108.1(4) .
F42B C42 C41 109.2(4) .
F42A C42 C41 107.9(4) .
F42B C42 C43 108.5(4) .
F42A C42 C43 107.9(4) .
C41 C42 C43 115.1(4) .
F43A C43 F43B 108.3(4) .
F43A C43 C44 108.6(4) .
F43B C43 C44 108.7(4) .
F43A C43 C42 109.3(4) .
F43B C43 C42 107.2(4) .
C44 C43 C42 114.5(4) .
F44B C44 F44A 108.3(4) .
F44B C44 C45 109.0(4) .
F44A C44 C45 108.8(4) .
F44B C44 C43 109.6(4) .
F44A C44 C43 107.0(4) .
C45 C44 C43 114.0(4) .
F45B C45 F45A 109.0(4) .
F45B C45 C46 108.3(4) .
F45A C45 C46 107.6(4) .
F45B C45 C44 108.1(4) .
F45A C45 C44 107.7(4) .
C46 C45 C44 116.0(4) .
F46A C46 F46B 106.1(4) .
F46A C46 C45 109.9(4) .
F46B C46 C45 108.3(4) .
F46A C46 I2 109.8(3) .
F46B C46 I2 109.9(3) .
C45 C46 I2 112.6(3) .
C46 I2 N21 171.36(16) 3_565

loop_
_geom_bond_atom_site_label_1
_geom_bond_atom_site_label_2
_geom_bond_distance
_geom_bond_site_symmetry_2
N11 C12 1.317(7) .
N11 C16 1.335(8) .
N11 I1 2.786(5) .
C12 C13 1.379(7) .
C12 H12 0.9500 .
C13 C14 1.360(7) .
C13 C17 1.505(7) .
C14 C15 1.390(8) .
C14 H14 0.9500 .
C15 C16 1.365(9) .
C15 H15 0.9500 .
C16 H16 0.9500 .
C17 O17 1.232(6) .
C17 N17 1.324(6) .
N17 C31 1.457(6) .
N17 H17 0.8800 .
N21 C22 1.333(6) .
N21 C26 1.343(7) .
C22 C23 1.386(7) .
C22 H22 0.9500 .
C23 C24 1.381(7) .
C23 C27 1.487(6) .
C24 C25 1.386(7) .
C24 H24 0.9500 .
C25 C26 1.375(8) .
C25 H25 0.9500 .
C26 H26 0.9500 .
C27 O27 1.239(5) .
C27 N27 1.333(6) .
N27 C36 1.454(6) .
N27 H27 0.8800 .
C31 C32 1.503(7) .
C31 H31A 0.9900 .
C31 H31B 0.9900 .
C32 C33 1.527(7) .
C32 H32A 0.9900 .
C32 H32B 0.9900 .
C33 C34 1.511(7) .
C33 H33A 0.9900 .
C33 H33B 0.9900 .
C34 C35 1.519(7) .
C34 H34A 0.9900 .
C34 H34B 0.9900 .
C35 C36 1.502(7) .
C35 H35A 0.9900 .
C35 H35B 0.9900 .
C36 H36A 0.9900 .
C36 H36B 0.9900 .
C41 F41A 1.332(6) .
C41 F41B 1.342(6) .
C41 C42 1.535(7) .
C41 I1 2.153(5) .
C42 F42B 1.333(5) .
C42 F42A 1.347(5) .
C42 C43 1.557(7) .
C43 F43A 1.336(5) .
C43 F43B 1.344(5) .
C43 C44 1.551(6) .
C44 F44B 1.331(5) .
C44 F44A 1.344(5) .
C44 C45 1.547(7) .
C45 F45B 1.333(5) .
C45 F45A 1.341(5) .
C45 C46 1.534(7) .
C46 F46A 1.342(6) .
C46 F46B 1.354(5) .
C46 I2 2.150(5) .
I2 N21 2.813(4) 3_565

loop_
_geom_hbond_atom_site_label_D
_geom_hbond_atom_site_label_H
_geom_hbond_atom_site_label_A
_geom_hbond_distance_DH
_geom_hbond_distance_HA
_geom_hbond_distance_DA
_geom_hbond_angle_DHA
_geom_hbond_site_symmetry_A
N17 H17 O17 0.88 2.03 2.883(6) 164.5 1_545
N27 H27 O27 0.88 1.98 2.823(5) 158.6 1_565

loop_
_geom_torsion_atom_site_label_1
_geom_torsion_atom_site_label_2
_geom_torsion_atom_site_label_3
_geom_torsion_atom_site_label_4
_geom_torsion
C16 N11 C12 C13 1.9(9)
I1 N11 C12 C13 -163.7(4)
N11 C12 C13 C14 -3.3(9)
N11 C12 C13 C17 177.6(5)
C12 C13 C14 C15 1.6(9)
C17 C13 C14 C15 -179.3(6)
C13 C14 C15 C16 1.2(10)
C12 N11 C16 C15 1.2(9)
I1 N11 C16 C15 166.4(5)
C14 C15 C16 N11 -2.7(11)
C14 C13 C17 O17 -145.7(6)
C12 C13 C17 O17 33.4(8)
C14 C13 C17 N17 36.2(8)
C12 C13 C17 N17 -144.7(5)
O17 C17 N17 C31 4.0(9)
C13 C17 N17 C31 -178.0(4)
C26 N21 C22 C23 -1.1(7)
N21 C22 C23 C24 1.4(7)
N21 C22 C23 C27 -179.1(5)
C22 C23 C24 C25 0.2(7)
C27 C23 C24 C25 -179.2(5)
C23 C24 C25 C26 -1.9(8)
C22 N21 C26 C25 -0.8(7)
C24 C25 C26 N21 2.3(8)
C24 C23 C27 O27 150.2(5)
C22 C23 C27 O27 -29.2(7)
C24 C23 C27 N27 -33.5(7)
C22 C23 C27 N27 147.1(5)
O27 C27 N27 C36 -6.0(8)
C23 C27 N27 C36 177.9(4)
C17 N17 C31 C32 122.5(6)
N17 C31 C32 C33 -179.6(5)
C31 C32 C33 C34 179.7(5)
C32 C33 C34 C35 177.6(5)
C33 C34 C35 C36 179.9(5)
C27 N27 C36 C35 -119.6(5)
C34 C35 C36 N27 177.1(4)
F41A C41 C42 F42B -174.2(4)
F41B C41 C42 F42B 69.9(5)
I1 C41 C42 F42B -50.8(5)
F41A C41 C42 F42A -56.9(5)
F41B C41 C42 F42A -172.9(4)
I1 C41 C42 F42A 66.5(4)
F41A C41 C42 C43 63.6(6)
F41B C41 C42 C43 -52.3(5)
I1 C41 C42 C43 -173.0(3)
F42B C42 C43 F43A -167.1(4)
F42A C42 C43 F43A 76.0(5)
C41 C42 C43 F43A -44.5(5)
F42B C42 C43 F43B -49.9(5)
F42A C42 C43 F43B -166.7(4)
C41 C42 C43 F43B 72.7(5)
F42B C42 C43 C44 70.8(5)
F42A C42 C43 C44 -46.0(5)
C41 C42 C43 C44 -166.6(4)
F43A C43 C44 F44B -162.8(4)
F43B C43 C44 F44B 79.5(4)
C42 C43 C44 F44B -40.4(5)
F43A C43 C44 F44A -45.6(5)
F43B C43 C44 F44A -163.2(4)
C42 C43 C44 F44A 76.9(5)
F43A C43 C44 C45 74.7(5)
F43B C43 C44 C45 -43.0(5)
C42 C43 C44 C45 -162.9(4)
F44B C44 C45 F45B -52.5(5)
F44A C44 C45 F45B -170.4(4)
C43 C44 C45 F45B 70.3(5)
F44B C44 C45 F45A -170.1(4)
F44A C44 C45 F45A 71.9(5)
C43 C44 C45 F45A -47.3(5)
F44B C44 C45 C46 69.3(5)
F44A C44 C45 C46 -48.7(5)
C43 C44 C45 C46 -167.9(4)
F45B C45 C46 F46A -177.2(4)
F45A C45 C46 F46A -59.6(5)
C44 C45 C46 F46A 61.1(5)
F45B C45 C46 F46B 67.3(5)
F45A C45 C46 F46B -175.1(3)
C44 C45 C46 F46B -54.4(5)
F45B C45 C46 I2 -54.5(4)
F45A C45 C46 I2 63.2(4)
C44 C45 C46 I2 -176.1(3)
